data_7703446
loop_
_publ_author_name
'Landman, Iris R.'
'Suleymanov, Abdusalom A.'
'Fadaei-Tirani, Farzaneh'
'Scopelliti, Rosario'
'Chadwick, F. Mark'
'Severin, Kay'

_publ_section_title
;
 Br\/onsted and Lewis acid adducts of triazenes.
;
_journal_issue 7
_journal_name_full 'Dalton transactions (Cambridge, England : 2003)'
_journal_page_first 2317
_journal_page_last 2322
_journal_paper_doi 10.1039/d0dt00049c
_journal_volume 49
_journal_year 2020
_chemical_formula_moiety 'C14 H20 N3 O2, C F3 O3 S'
_chemical_formula_sum 'C15 H20 F3 N3 O5 S'
_chemical_formula_weight 411.40
_space_group_crystal_system triclinic
_space_group_IT_number 2
_space_group_name_Hall '-P 1'
_space_group_name_H-M_alt 'P -1'
_atom_sites_solution_hydrogens mixed
_atom_sites_solution_primary dual
_atom_sites_solution_secondary difmap
_audit_creation_date 2019-06-14
_audit_creation_method
;
Olex2 1.2
(compiled 2018.05.29 svn.r3508 for OlexSys, GUI svn.r5506)
;
_audit_update_record
;
2019-11-20 deposited with the CCDC.	2020-02-04 downloaded from the CCDC.
;
_cell_angle_alpha 117.321(9)
_cell_angle_beta 91.458(6)
_cell_angle_gamma 97.837(6)
_cell_formula_units_Z 2
_cell_length_a 8.8991(5)
_cell_length_b 10.8721(10)
_cell_length_c 11.4526(9)
_cell_measurement_reflns_used 2033
_cell_measurement_temperature 140.00(10)
_cell_measurement_theta_max 73.5440
_cell_measurement_theta_min 4.3270
_cell_volume 970.37(15)
_computing_cell_refinement 'CrysAlisPro 1.171.40.56a (Rigaku OD, 2019)'
_computing_data_collection 'CrysAlisPro 1.171.40.56a (Rigaku OD, 2019)'
_computing_data_reduction 'CrysAlisPro 1.171.40.56a (Rigaku OD, 2019)'
_computing_molecular_graphics 'Olex2 (Dolomanov et al., 2009)'
_computing_publication_material 'Olex2 (Dolomanov et al., 2009)'
_computing_structure_refinement 'ShelXL (Sheldrick, 2015)'
_computing_structure_solution 'ShelXT (Sheldrick, 2015)'
_diffrn_ambient_environment N~2~
_diffrn_ambient_temperature 140.00(10)
_diffrn_detector 'CCD plate'
_diffrn_detector_area_resol_mean 10.2665
_diffrn_detector_type Atlas
_diffrn_measured_fraction_theta_full 0.997
_diffrn_measured_fraction_theta_max 0.962
_diffrn_measurement_details
;
List of Runs (angles in degrees, time in seconds):

  # Type    Start    End  Width  t~exp~   \w     \q     \k     \f   Frames
#--------------------------------------------------------------------------
  1  \w   -129.00  42.00   1.00    9.00    --  -42.88   0.00 -90.00  171
  2  \w      0.00  52.00   1.00    9.00    --   42.88 -37.00   0.00   52
  3  \w     32.00  76.00   1.00    9.00    --   42.88-125.00-150.00   44
  4  \w     31.00  87.00   1.00    9.00    --   42.88-125.00   0.00   56
  5  \w     47.00 133.00   1.00   32.50    --  105.68 -30.00   0.00   86
  6  \w     78.00 171.00   1.00   32.50    --  105.68  30.00   0.00   93
  7  \w     92.00 118.00   1.00   32.50    --  105.68-125.00  60.00   26
  8  \w     97.00 128.00   1.00   32.50    --  105.68 -61.00 150.00   31
  9  \w     80.00 114.00   1.00   32.50    --  105.68 163.00-101.00   34
 10  \w     92.00 148.00   1.00   32.50    --  105.68  61.00  30.00   56
 11  \w     38.00 137.00   1.00   32.50    --  105.68 -77.00 -30.00   99
 12  \w     40.00 109.00   1.00   32.50    --  105.68-125.00 -90.00   69
 13  \w     57.00 118.00   1.00   32.50    --  105.68-125.00-180.00   61
 14  \w     98.00 132.00   1.00   32.50    --  105.68  77.00-120.00   34
 15  \w     96.00 177.00   1.00   32.50    --  105.68 125.00  60.00   81
 16  \w     35.00  77.00   1.00   32.50    --  105.68 -61.00 150.00   42
 17  \w     37.00  64.00   1.00   32.50    --  105.68-125.00  60.00   27
;
_diffrn_measurement_device 'four-circle diffractometer'
_diffrn_measurement_device_type 'SuperNova, Dual, Cu at home/near, Atlas'
_diffrn_measurement_method '\w scans'
_diffrn_orient_matrix_type 'CrysAlisPro convention (1999,Acta A55,543-557)'
_diffrn_orient_matrix_UB_11 -0.0148291000
_diffrn_orient_matrix_UB_12 0.1564707000
_diffrn_orient_matrix_UB_13 0.0616400000
_diffrn_orient_matrix_UB_21 0.0542103000
_diffrn_orient_matrix_UB_22 0.0195508000
_diffrn_orient_matrix_UB_23 0.1371873000
_diffrn_orient_matrix_UB_31 0.1663930000
_diffrn_orient_matrix_UB_32 0.0360327000
_diffrn_orient_matrix_UB_33 -0.0231379000
_diffrn_radiation_monochromator mirror
_diffrn_radiation_probe x-ray
_diffrn_radiation_type CuK\a
_diffrn_radiation_wavelength 1.54184
_diffrn_reflns_av_R_equivalents 0.0340
_diffrn_reflns_av_unetI/netI 0.0457
_diffrn_reflns_Laue_measured_fraction_full 0.997
_diffrn_reflns_Laue_measured_fraction_max 0.962
_diffrn_reflns_limit_h_max 11
_diffrn_reflns_limit_h_min -6
_diffrn_reflns_limit_k_max 13
_diffrn_reflns_limit_k_min -13
_diffrn_reflns_limit_l_max 14
_diffrn_reflns_limit_l_min -13
_diffrn_reflns_number 6582
_diffrn_reflns_point_group_measured_fraction_full 0.997
_diffrn_reflns_point_group_measured_fraction_max 0.962
_diffrn_reflns_theta_full 67.684
_diffrn_reflns_theta_max 73.411
_diffrn_reflns_theta_min 4.367
_diffrn_source 'micro-focus sealed X-ray tube'
_diffrn_source_type 'SuperNova (Cu) X-ray Source'
_exptl_absorpt_coefficient_mu 2.033
_exptl_absorpt_correction_T_max 0.931
_exptl_absorpt_correction_T_min 0.744
_exptl_absorpt_correction_type analytical
_exptl_absorpt_process_details
;
CrysAlisPro 1.171.40.56a (Rigaku Oxford Diffraction, 2019).
 Analytical numeric absorption correction using a multifaceted crystal
 model based on expressions derived by R.C. Clark & J.S. Reid.
 (Clark, R. C. & Reid, J. S. (1995). Acta Cryst. A51, 887-897)
 Empirical absorption correction using spherical harmonics as
 implemented in SCALE3 ABSPACK scaling algorithm
;
_exptl_crystal_colour 'clear colourless'
_exptl_crystal_density_diffrn 1.408
_exptl_crystal_description needle
_exptl_crystal_F_000 428
_exptl_crystal_size_max 0.265
_exptl_crystal_size_mid 0.081
_exptl_crystal_size_min 0.037
_refine_diff_density_max 0.351
_refine_diff_density_min -0.405
_refine_diff_density_rms 0.050
_refine_ls_extinction_method none
_refine_ls_goodness_of_fit_ref 1.033
_refine_ls_hydrogen_treatment mixed
_refine_ls_matrix_type full
_refine_ls_number_parameters 252
_refine_ls_number_reflns 3768
_refine_ls_number_restraints 0
_refine_ls_restrained_S_all 1.033
_refine_ls_R_factor_all 0.0627
_refine_ls_R_factor_gt 0.0449
_refine_ls_shift/su_max 0.000
_refine_ls_shift/su_mean 0.000
_refine_ls_structure_factor_coef Fsqd
_refine_ls_weighting_details 'w=1/[\s^2^(Fo^2^)+(0.0582P)^2^+0.1181P] where P=(Fo^2^+2Fc^2^)/3'
_refine_ls_weighting_scheme calc
_refine_ls_wR_factor_gt 0.1093
_refine_ls_wR_factor_ref 0.1230
_reflns_Friedel_coverage 0.000
_reflns_number_gt 2904
_reflns_number_total 3768
_reflns_threshold_expression 'I > 2\s(I)'
_cod_data_source_file d0dt00049c2.cif
_cod_data_source_block il-2-250_CCDC1
_cod_depositor_comments 'Adding full bibliography for 7703444--7703450.cif.'
_cod_database_code 7703446
_shelx_shelxl_version_number 2018/3
_audit_contact_author 'Farzaneh Fadaei Tirani'
_chemical_oxdiff_formula 'C15 H20 N3 O5 F3 S1'
_shelx_space_group_comment
;
The symmetry employed for this shelxl refinement is uniquely defined
by the following loop, which should always be used as a source of
symmetry information in preference to the above space-group names.
They are only intended as comments.
;
_shelx_estimated_absorpt_t_max 0.929
_shelx_estimated_absorpt_t_min 0.615
_reflns_odcompleteness_completeness 99.88
_reflns_odcompleteness_iscentric 1
_reflns_odcompleteness_theta 66.97
_olex2_refinement_description
;
1. Fixed Uiso
 At 1.2 times of:
  All C(H) groups
 At 1.5 times of:
  All C(H,H,H) groups
2.a Ternary CH refined with riding coordinates:
 C9(H9), C12(H12)
2.b Aromatic/amide H refined with riding coordinates:
 C4(H4), C5(H5), C6(H6), C7(H7), C8(H8)
2.c Idealised Me refined as rotating group:
 C10(H10A,H10B,H10C), C11(H11A,H11B,H11C), C13(H13A,H13B,H13C), C14(H14A,H14B,
 H14C)
;
_olex2_submission_special_instructions 'No special instructions were received'
_oxdiff_exptl_absorpt_empirical_details
;
Empirical correction (ABSPACK) includes:
- Absorption correction using spherical harmonics
- Frame scaling
- B-factor correction
;
_oxdiff_exptl_absorpt_empirical_full_max 1.584
_oxdiff_exptl_absorpt_empirical_full_min 0.629

loop_
_space_group_symop_operation_xyz
'x, y, z'
'-x, -y, -z'

loop_
_atom_site_label
_atom_site_type_symbol
_atom_site_fract_x
_atom_site_fract_y
_atom_site_fract_z
_atom_site_U_iso_or_equiv
_atom_site_adp_type
_atom_site_occupancy
_atom_site_site_symmetry_order
_atom_site_calc_flag
_atom_site_refinement_flags_posn
S1 S 0.75897(6) 0.68807(6) 0.71609(5) 0.03693(16) Uani 1 1 d .
F1 F 0.8812(3) 0.9416(2) 0.8927(2) 0.0873(7) Uani 1 1 d .
F2 F 0.8034(3) 0.8045(3) 0.97420(16) 0.0835(7) Uani 1 1 d .
F3 F 0.6427(2) 0.8901(3) 0.90025(17) 0.0882(8) Uani 1 1 d .
O3 O 0.72454(19) 0.7481(2) 0.63070(17) 0.0455(4) Uani 1 1 d .
O4 O 0.90883(19) 0.6526(2) 0.71111(18) 0.0495(4) Uani 1 1 d .
O5 O 0.6370(2) 0.5878(2) 0.71567(19) 0.0547(5) Uani 1 1 d .
C15 C 0.7722(3) 0.8385(3) 0.8795(3) 0.0587(8) Uani 1 1 d .
O1 O 0.68247(19) 0.7309(2) 0.32260(17) 0.0468(4) Uani 1 1 d .
O2 O 0.4911(2) 0.94821(19) 0.32796(17) 0.0472(4) Uani 1 1 d .
N1 N 0.49693(19) 0.75470(19) 0.46084(17) 0.0315(4) Uani 1 1 d .
H1 H 0.556(3) 0.744(3) 0.516(3) 0.041(7) Uiso 1 1 d .
N2 N 0.35388(19) 0.77459(19) 0.46917(16) 0.0321(4) Uani 1 1 d .
N3 N 0.28236(19) 0.7738(2) 0.56207(17) 0.0333(4) Uani 1 1 d .
C1 C 0.5589(2) 0.7607(2) 0.3520(2) 0.0350(4) Uani 1 1 d .
C2 C 0.4653(2) 0.8214(2) 0.2820(2) 0.0358(5) Uani 1 1 d .
C3 C 0.3597(2) 0.7252(3) 0.1649(2) 0.0378(5) Uani 1 1 d .
C4 C 0.2627(3) 0.7820(4) 0.1125(3) 0.0540(7) Uani 1 1 d .
H4 H 0.265296 0.880700 0.152366 0.065 Uiso 1 1 calc R
C5 C 0.1628(3) 0.6935(5) 0.0019(3) 0.0695(10) Uani 1 1 d .
H5 H 0.095307 0.731217 -0.033618 0.083 Uiso 1 1 calc R
C6 C 0.1609(4) 0.5515(5) -0.0566(3) 0.0709(10) Uani 1 1 d .
H6 H 0.093224 0.491747 -0.133661 0.085 Uiso 1 1 calc R
C7 C 0.2554(4) 0.4941(4) -0.0056(3) 0.0651(8) Uani 1 1 d .
H7 H 0.252768 0.395372 -0.047032 0.078 Uiso 1 1 calc R
C8 C 0.3551(3) 0.5814(3) 0.1074(2) 0.0459(5) Uani 1 1 d .
H8 H 0.419286 0.542589 0.144407 0.055 Uiso 1 1 calc R
C9 C 0.1178(2) 0.7907(3) 0.5521(2) 0.0386(5) Uani 1 1 d .
H9 H 0.061796 0.755330 0.608257 0.046 Uiso 1 1 calc R
C10 C 0.1081(3) 0.9457(3) 0.6064(3) 0.0528(6) Uani 1 1 d .
H10A H 0.155694 0.997382 0.697639 0.079 Uiso 1 1 calc GR
H10B H 0.000882 0.957189 0.604439 0.079 Uiso 1 1 calc GR
H10C H 0.161420 0.982255 0.552148 0.079 Uiso 1 1 calc GR
C11 C 0.0464(3) 0.7028(3) 0.4103(3) 0.0481(6) Uani 1 1 d .
H11A H 0.091944 0.742301 0.355232 0.072 Uiso 1 1 calc GR
H11B H -0.063660 0.703407 0.407056 0.072 Uiso 1 1 calc GR
H11C H 0.064840 0.606123 0.377199 0.072 Uiso 1 1 calc GR
C12 C 0.3445(2) 0.7507(3) 0.6721(2) 0.0376(5) Uani 1 1 d .
H12 H 0.458225 0.764499 0.675106 0.045 Uiso 1 1 calc R
C13 C 0.3008(3) 0.8575(3) 0.8035(2) 0.0466(6) Uani 1 1 d .
H13A H 0.338234 0.952574 0.816899 0.070 Uiso 1 1 calc GR
H13B H 0.346451 0.844886 0.875225 0.070 Uiso 1 1 calc GR
H13C H 0.189605 0.843927 0.803045 0.070 Uiso 1 1 calc GR
C14 C 0.2872(3) 0.6002(3) 0.6409(2) 0.0447(5) Uani 1 1 d .
H14A H 0.175538 0.584017 0.634756 0.067 Uiso 1 1 calc GR
H14B H 0.327863 0.582681 0.711213 0.067 Uiso 1 1 calc GR
H14C H 0.321039 0.536541 0.556616 0.067 Uiso 1 1 calc GR

loop_
_atom_site_aniso_label
_atom_site_aniso_U_11
_atom_site_aniso_U_22
_atom_site_aniso_U_33
_atom_site_aniso_U_23
_atom_site_aniso_U_13
_atom_site_aniso_U_12
S1 0.0317(3) 0.0451(3) 0.0356(3) 0.0189(2) 0.00132(19) 0.0117(2)
F1 0.0890(14) 0.0552(11) 0.0881(14) 0.0134(10) -0.0439(11) 0.0036(10)
F2 0.1007(15) 0.1075(16) 0.0402(8) 0.0267(10) -0.0059(9) 0.0426(13)
F3 0.0822(13) 0.1065(16) 0.0489(9) 0.0023(10) -0.0051(9) 0.0601(12)
O3 0.0396(9) 0.0563(10) 0.0452(9) 0.0274(8) -0.0050(7) 0.0105(8)
O4 0.0380(9) 0.0668(12) 0.0536(10) 0.0326(9) 0.0081(7) 0.0221(8)
O5 0.0439(10) 0.0665(12) 0.0580(11) 0.0364(10) -0.0017(8) -0.0028(9)
C15 0.0577(16) 0.0657(18) 0.0429(13) 0.0133(12) -0.0127(11) 0.0279(15)
O1 0.0351(8) 0.0682(12) 0.0421(8) 0.0270(8) 0.0083(7) 0.0184(8)
O2 0.0513(10) 0.0433(9) 0.0473(9) 0.0218(8) 0.0004(7) 0.0065(8)
N1 0.0268(8) 0.0390(9) 0.0294(8) 0.0157(7) 0.0007(7) 0.0090(7)
N2 0.0293(8) 0.0361(9) 0.0308(8) 0.0150(7) 0.0007(7) 0.0072(7)
N3 0.0270(8) 0.0421(10) 0.0315(8) 0.0177(8) 0.0011(7) 0.0061(7)
C1 0.0337(11) 0.0396(11) 0.0286(9) 0.0130(8) 0.0007(8) 0.0079(9)
C2 0.0344(11) 0.0447(12) 0.0332(10) 0.0215(9) 0.0058(8) 0.0097(9)
C3 0.0329(11) 0.0511(13) 0.0344(10) 0.0249(10) 0.0028(8) 0.0044(9)
C4 0.0448(14) 0.0735(18) 0.0600(15) 0.0477(15) -0.0049(12) 0.0017(13)
C5 0.0479(15) 0.118(3) 0.0653(18) 0.067(2) -0.0090(13) -0.0032(17)
C6 0.0523(17) 0.109(3) 0.0418(14) 0.0374(17) -0.0112(12) -0.0233(18)
C7 0.0603(17) 0.0669(19) 0.0452(14) 0.0126(13) -0.0030(13) -0.0095(15)
C8 0.0438(13) 0.0507(14) 0.0393(11) 0.0190(11) 0.0023(10) 0.0036(11)
C9 0.0255(10) 0.0507(13) 0.0446(12) 0.0257(10) 0.0034(9) 0.0093(9)
C10 0.0438(14) 0.0555(16) 0.0631(16) 0.0278(13) 0.0050(12) 0.0203(12)
C11 0.0301(11) 0.0625(16) 0.0512(13) 0.0268(12) -0.0044(10) 0.0067(11)
C12 0.0307(10) 0.0538(13) 0.0325(10) 0.0233(10) 0.0016(8) 0.0093(9)
C13 0.0515(14) 0.0537(14) 0.0330(11) 0.0189(10) 0.0053(10) 0.0082(12)
C14 0.0481(13) 0.0483(13) 0.0429(12) 0.0243(11) 0.0014(10) 0.0142(11)

loop_
_atom_type_symbol
_atom_type_description
_atom_type_scat_dispersion_real
_atom_type_scat_dispersion_imag
_atom_type_scat_source
C C 0.0181 0.0091 'International Tables Vol C Tables 4.2.6.8 and 6.1.1.4'
H H 0.0000 0.0000 'International Tables Vol C Tables 4.2.6.8 and 6.1.1.4'
F F 0.0727 0.0534 'International Tables Vol C Tables 4.2.6.8 and 6.1.1.4'
N N 0.0311 0.0180 'International Tables Vol C Tables 4.2.6.8 and 6.1.1.4'
O O 0.0492 0.0322 'International Tables Vol C Tables 4.2.6.8 and 6.1.1.4'
S S 0.3331 0.5567 'International Tables Vol C Tables 4.2.6.8 and 6.1.1.4'

loop_
_exptl_crystal_face_index_h
_exptl_crystal_face_index_k
_exptl_crystal_face_index_l
_exptl_crystal_face_perp_dist
1 1 -1 0.0792
-1 -1 1 0.1652
-1 1 0 0.0341
1 -1 0 0.0341
0 0 -1 0.0183
0 0 1 0.0183
2 1 2 0.0532
0 2 -1 0.0783
0 -2 1 0.1483

loop_
_geom_angle_atom_site_label_1
_geom_angle_atom_site_label_2
_geom_angle_atom_site_label_3
_geom_angle
O3 S1 C15 102.05(13)
O4 S1 O3 114.52(11)
O4 S1 C15 102.40(12)
O5 S1 O3 113.89(11)
O5 S1 O4 116.59(12)
O5 S1 C15 104.89(15)
F1 C15 S1 111.2(2)
F1 C15 F2 107.6(2)
F1 C15 F3 106.9(3)
F2 C15 S1 111.5(2)
F3 C15 S1 111.00(18)
F3 C15 F2 108.4(3)
N2 N1 H1 128.2(18)
N2 N1 C1 113.39(17)
C1 N1 H1 118.3(18)
N3 N2 N1 121.18(17)
N2 N3 C9 114.01(17)
N2 N3 C12 125.82(17)
C12 N3 C9 120.09(17)
O1 C1 N1 121.7(2)
O1 C1 C2 122.6(2)
N1 C1 C2 115.42(17)
O2 C2 C1 115.2(2)
O2 C2 C3 125.4(2)
C3 C2 C1 119.3(2)
C4 C3 C2 118.4(2)
C8 C3 C2 121.3(2)
C8 C3 C4 120.3(2)
C3 C4 H4 120.3
C5 C4 C3 119.4(3)
C5 C4 H4 120.3
C4 C5 H5 119.9
C6 C5 C4 120.2(3)
C6 C5 H5 119.9
C5 C6 H6 119.5
C5 C6 C7 121.0(3)
C7 C6 H6 119.5
C6 C7 H7 120.1
C6 C7 C8 119.7(3)
C8 C7 H7 120.1
C3 C8 C7 119.4(3)
C3 C8 H8 120.3
C7 C8 H8 120.3
N3 C9 H9 108.1
N3 C9 C10 109.42(19)
N3 C9 C11 110.13(18)
C10 C9 H9 108.1
C11 C9 H9 108.1
C11 C9 C10 112.8(2)
C9 C10 H10A 109.5
C9 C10 H10B 109.5
C9 C10 H10C 109.5
H10A C10 H10B 109.5
H10A C10 H10C 109.5
H10B C10 H10C 109.5
C9 C11 H11A 109.5
C9 C11 H11B 109.5
C9 C11 H11C 109.5
H11A C11 H11B 109.5
H11A C11 H11C 109.5
H11B C11 H11C 109.5
N3 C12 H12 108.4
N3 C12 C13 110.05(19)
N3 C12 C14 108.25(18)
C13 C12 H12 108.4
C14 C12 H12 108.4
C14 C12 C13 113.2(2)
C12 C13 H13A 109.5
C12 C13 H13B 109.5
C12 C13 H13C 109.5
H13A C13 H13B 109.5
H13A C13 H13C 109.5
H13B C13 H13C 109.5
C12 C14 H14A 109.5
C12 C14 H14B 109.5
C12 C14 H14C 109.5
H14A C14 H14B 109.5
H14A C14 H14C 109.5
H14B C14 H14C 109.5

loop_
_geom_bond_atom_site_label_1
_geom_bond_atom_site_label_2
_geom_bond_distance
S1 O3 1.4492(18)
S1 O4 1.4334(17)
S1 O5 1.428(2)
S1 C15 1.822(3)
F1 C15 1.327(4)
F2 C15 1.331(4)
F3 C15 1.329(3)
O1 C1 1.201(3)
O2 C2 1.213(3)
N1 H1 0.87(3)
N1 N2 1.319(2)
N1 C1 1.401(3)
N2 N3 1.256(2)
N3 C9 1.509(3)
N3 C12 1.500(3)
C1 C2 1.541(3)
C2 C3 1.468(3)
C3 C4 1.396(3)
C3 C8 1.384(4)
C4 H4 0.9500
C4 C5 1.383(4)
C5 H5 0.9500
C5 C6 1.369(6)
C6 H6 0.9500
C6 C7 1.376(5)
C7 H7 0.9500
C7 C8 1.395(4)
C8 H8 0.9500
C9 H9 1.0000
C9 C10 1.521(4)
C9 C11 1.521(3)
C10 H10A 0.9800
C10 H10B 0.9800
C10 H10C 0.9800
C11 H11A 0.9800
C11 H11B 0.9800
C11 H11C 0.9800
C12 H12 1.0000
C12 C13 1.521(3)
C12 C14 1.514(4)
C13 H13A 0.9800
C13 H13B 0.9800
C13 H13C 0.9800
C14 H14A 0.9800
C14 H14B 0.9800
C14 H14C 0.9800

loop_
_geom_torsion_atom_site_label_1
_geom_torsion_atom_site_label_2
_geom_torsion_atom_site_label_3
_geom_torsion_atom_site_label_4
_geom_torsion
O3 S1 C15 F1 -60.1(2)
O3 S1 C15 F2 179.8(2)
O3 S1 C15 F3 58.8(3)
O4 S1 C15 F1 58.7(2)
O4 S1 C15 F2 -61.4(3)
O4 S1 C15 F3 177.6(2)
O5 S1 C15 F1 -179.11(18)
O5 S1 C15 F2 60.8(2)
O5 S1 C15 F3 -60.2(3)
O1 C1 C2 O2 -87.7(3)
O1 C1 C2 C3 89.8(3)
O2 C2 C3 C4 -10.5(3)
O2 C2 C3 C8 169.7(2)
N1 N2 N3 C9 -177.00(19)
N1 N2 N3 C12 -0.3(3)
N1 C1 C2 O2 86.5(3)
N1 C1 C2 C3 -96.0(2)
N2 N1 C1 O1 -172.4(2)
N2 N1 C1 C2 13.3(3)
N2 N3 C9 C10 -82.4(2)
N2 N3 C9 C11 42.1(3)
N2 N3 C12 C13 135.0(2)
N2 N3 C12 C14 -100.8(2)
C1 N1 N2 N3 -179.30(19)
C1 C2 C3 C4 172.4(2)
C1 C2 C3 C8 -7.4(3)
C2 C3 C4 C5 179.7(2)
C2 C3 C8 C7 -178.6(2)
C3 C4 C5 C6 -1.0(4)
C4 C3 C8 C7 1.6(4)
C4 C5 C6 C7 1.3(5)
C5 C6 C7 C8 -0.1(5)
C6 C7 C8 C3 -1.3(4)
C8 C3 C4 C5 -0.5(4)
C9 N3 C12 C13 -48.5(3)
C9 N3 C12 C14 75.8(2)
C12 N3 C9 C10 100.7(2)
C12 N3 C9 C11 -134.8(2)

loop_
_exptl_oxdiff_crystal_face_indexfrac_h
_exptl_oxdiff_crystal_face_indexfrac_k
_exptl_oxdiff_crystal_face_indexfrac_l
_exptl_oxdiff_crystal_face_x
_exptl_oxdiff_crystal_face_y
_exptl_oxdiff_crystal_face_z
1.0000 1.0000 -1.0000 0.0800 -0.0634 0.2256
-1.0000 -1.0000 1.0000 -0.0800 0.0634 -0.2256
-1.0000 1.0000 -0.0000 0.1713 -0.0347 -0.1304
1.0000 -1.0000 0.0000 -0.1713 0.0347 0.1304
0.0000 -0.0000 -1.0000 -0.0616 -0.1372 0.0231
-0.0000 0.0000 1.0000 0.0616 0.1372 -0.0231
2.0000 1.0000 2.0000 0.2501 0.4023 0.3225
-0.0000 2.0000 -1.0000 0.2513 -0.0981 0.0952
0.0000 -2.0000 1.0000 -0.2513 0.0981 -0.0952
